data_7159270
loop_
_publ_author_name
'Zhang, Tao'
'Ji, Danqing'
'Sun, Jiangtao'

_publ_section_title
;
 Catalytic aminomethylative etherification of <i>N</i>-allenamides with
 <i>N</i>,<i>O</i>-acetals enabled by Lewis/Br&#xf8;nsted acid catalysis.
;
_journal_issue 16
_journal_name_full 'Organic &amp; biomolecular chemistry'
_journal_page_first 3340
_journal_page_last 3344
_journal_paper_doi 10.1039/d3ob00363a
_journal_volume 21
_journal_year 2023
_chemical_formula_sum 'C32 H33 Br N2 O3 S'
_chemical_formula_weight 605.57
_space_group_crystal_system orthorhombic
_space_group_IT_number 19
_space_group_name_Hall 'P 2ac 2ab'
_space_group_name_H-M_alt 'P 21 21 21'
_atom_sites_solution_hydrogens geom
_audit_creation_method SHELXL-2018/3
_audit_update_record
;
2022-12-14 deposited with the CCDC.	2023-03-29 downloaded from the CCDC.
;
_cell_angle_alpha 90
_cell_angle_beta 90
_cell_angle_gamma 90
_cell_formula_units_Z 4
_cell_length_a 9.6485(3)
_cell_length_b 13.5819(4)
_cell_length_c 22.0979(6)
_cell_measurement_reflns_used 9871
_cell_measurement_temperature 193(2)
_cell_measurement_theta_max 53.86
_cell_measurement_theta_min 2.83
_cell_volume 2895.82(15)
_computing_structure_refinement 'SHELXL-2018/3 (Sheldrick, 2018)'
_computing_structure_solution 'SHELXT 2014/5 (Sheldrick, 2014)'
_diffrn_ambient_temperature 193(2)
_diffrn_measured_fraction_theta_full 0.975
_diffrn_measured_fraction_theta_max 0.973
_diffrn_measurement_device_type 'Bruker D8 Venture'
_diffrn_measurement_method '\f and \w scans'
_diffrn_radiation_type GaK\a
_diffrn_radiation_wavelength 1.34139
_diffrn_reflns_av_R_equivalents 0.0435
_diffrn_reflns_av_unetI/netI 0.0407
_diffrn_reflns_Laue_measured_fraction_full 0.975
_diffrn_reflns_Laue_measured_fraction_max 0.973
_diffrn_reflns_limit_h_max 9
_diffrn_reflns_limit_h_min -11
_diffrn_reflns_limit_k_max 12
_diffrn_reflns_limit_k_min -16
_diffrn_reflns_limit_l_max 24
_diffrn_reflns_limit_l_min -26
_diffrn_reflns_number 16873
_diffrn_reflns_point_group_measured_fraction_full 0.970
_diffrn_reflns_point_group_measured_fraction_max 0.967
_diffrn_reflns_theta_full 53.594
_diffrn_reflns_theta_max 53.857
_diffrn_reflns_theta_min 3.323
_exptl_absorpt_coefficient_mu 1.904
_exptl_crystal_density_diffrn 1.389
_exptl_crystal_description block
_exptl_crystal_F_000 1256
_exptl_crystal_size_max 0.110
_exptl_crystal_size_mid 0.090
_exptl_crystal_size_min 0.080
_refine_diff_density_max 0.210
_refine_diff_density_min -0.262
_refine_diff_density_rms 0.036
_refine_ls_abs_structure_details
;
 Flack x determined using 2046 quotients [(I+)-(I-)]/[(I+)+(I-)]
 (Parsons, Flack and Wagner, Acta Cryst. B69 (2013) 249-259).
;
_refine_ls_abs_structure_Flack 0.036(8)
_refine_ls_extinction_method none
_refine_ls_goodness_of_fit_ref 1.045
_refine_ls_hydrogen_treatment constr
_refine_ls_matrix_type full
_refine_ls_number_parameters 354
_refine_ls_number_reflns 5124
_refine_ls_number_restraints 0
_refine_ls_restrained_S_all 1.045
_refine_ls_R_factor_all 0.0273
_refine_ls_R_factor_gt 0.0262
_refine_ls_shift/su_max 0.001
_refine_ls_shift/su_mean 0.000
_refine_ls_structure_factor_coef Fsqd
_refine_ls_weighting_details 'w=1/[\s^2^(Fo^2^)+(0.0322P)^2^+0.3867P] where P=(Fo^2^+2Fc^2^)/3'
_refine_ls_weighting_scheme calc
_refine_ls_wR_factor_gt 0.0684
_refine_ls_wR_factor_ref 0.0694
_reflns_Friedel_coverage 0.752
_reflns_Friedel_fraction_full 0.963
_reflns_Friedel_fraction_max 0.959
_reflns_number_gt 4959
_reflns_number_total 5124
_reflns_threshold_expression 'I > 2\s(I)'
_cod_data_source_file d3ob00363a2.cif
_cod_data_source_block 20190415ZH_CZ_JDQ3187_0m_a
_cod_depositor_comments 'Adding full bibliography for 7159269--7159270.cif.'
_cod_database_code 7159270
_shelx_shelxl_version_number 2018/3
_shelx_space_group_comment
;
The symmetry employed for this shelxl refinement is uniquely defined
by the following loop, which should always be used as a source of
symmetry information in preference to the above space-group names.
They are only intended as comments.
;
_shelx_estimated_absorpt_t_min 0.818
_shelx_estimated_absorpt_t_max 0.863

loop_
_space_group_symop_operation_xyz
'x, y, z'
'-x+1/2, -y, z+1/2'
'-x, y+1/2, -z+1/2'
'x+1/2, -y+1/2, -z'

loop_
_atom_site_label
_atom_site_type_symbol
_atom_site_fract_x
_atom_site_fract_y
_atom_site_fract_z
_atom_site_U_iso_or_equiv
_atom_site_adp_type
_atom_site_occupancy
_atom_site_site_symmetry_order
_atom_site_calc_flag
_atom_site_refinement_flags_posn
_atom_site_refinement_flags_adp
_atom_site_refinement_flags_occupancy
_atom_site_disorder_assembly
_atom_site_disorder_group
Br1 Br 0.33496(3) 0.74701(3) 0.90478(2) 0.04497(12) Uani 1 1 d . . . . .
C1 C 0.3069(3) 0.70215(17) 0.69696(11) 0.0262(5) Uani 1 1 d . . . . .
C2 C 0.1872(3) 0.71817(18) 0.73004(13) 0.0318(6) Uani 1 1 d . . . . .
H2 H 0.099798 0.719355 0.710255 0.038 Uiso 1 1 calc R U . . .
C3 C 0.1949(3) 0.73245(19) 0.79192(12) 0.0333(6) Uani 1 1 d . . . . .
H3 H 0.113363 0.744341 0.814856 0.040 Uiso 1 1 calc R U . . .
C4 C 0.3226(3) 0.72918(18) 0.81986(12) 0.0305(6) Uani 1 1 d . . . . .
C5 C 0.4428(3) 0.71187(19) 0.78765(12) 0.0305(6) Uani 1 1 d . . . . .
H5 H 0.529693 0.708945 0.807757 0.037 Uiso 1 1 calc R U . . .
C6 C 0.4347(3) 0.69878(18) 0.72530(12) 0.0284(5) Uani 1 1 d . . . . .
H6 H 0.516398 0.687594 0.702329 0.034 Uiso 1 1 calc R U . . .
C7 C 0.4349(3) 0.85815(18) 0.60430(13) 0.0349(6) Uani 1 1 d . . . . .
C8 C 0.4480(4) 0.91532(19) 0.65625(14) 0.0400(7) Uani 1 1 d . . . . .
H8 H 0.371028 0.925348 0.682360 0.048 Uiso 1 1 calc R U . . .
C9 C 0.5765(4) 0.9577(2) 0.66922(14) 0.0431(8) Uani 1 1 d . . . . .
H9 H 0.586581 0.996376 0.704748 0.052 Uiso 1 1 calc R U . . .
C10 C 0.6887(4) 0.9446(2) 0.63172(15) 0.0445(8) Uani 1 1 d . . . . .
C11 C 0.6714(4) 0.8901(2) 0.57896(14) 0.0462(8) Uani 1 1 d . . . . .
H11 H 0.747437 0.882618 0.552011 0.055 Uiso 1 1 calc R U . . .
C12 C 0.5462(4) 0.8467(2) 0.56498(13) 0.0411(7) Uani 1 1 d . . . . .
H12 H 0.536115 0.809418 0.528875 0.049 Uiso 1 1 calc R U . . .
C13 C 0.8298(4) 0.9856(3) 0.64883(18) 0.0620(10) Uani 1 1 d . . . . .
H13A H 0.841821 1.050684 0.630465 0.093 Uiso 1 1 calc R U . . .
H13B H 0.902480 0.941178 0.634104 0.093 Uiso 1 1 calc R U . . .
H13C H 0.836280 0.991240 0.692947 0.093 Uiso 1 1 calc R U . . .
C14 C 0.3631(3) 0.60560(17) 0.60319(12) 0.0266(5) Uani 1 1 d . . . . .
H14 H 0.318534 0.595444 0.562809 0.032 Uiso 1 1 calc R U . . .
C15 C 0.3436(3) 0.51214(17) 0.64005(11) 0.0280(5) Uani 1 1 d . . . . .
C16 C 0.4510(3) 0.4657(2) 0.66303(13) 0.0371(6) Uani 1 1 d . . . . .
H16A H 0.437563 0.408172 0.686798 0.045 Uiso 1 1 calc R U . . .
H16B H 0.542085 0.489593 0.655856 0.045 Uiso 1 1 calc R U . . .
C17 C 0.5617(4) 0.5797(2) 0.54250(15) 0.0464(8) Uani 1 1 d . . . . .
H17A H 0.562183 0.508420 0.549381 0.070 Uiso 1 1 calc R U . . .
H17B H 0.656791 0.602723 0.536008 0.070 Uiso 1 1 calc R U . . .
H17C H 0.505516 0.594708 0.506721 0.070 Uiso 1 1 calc R U . . .
C18 C 0.1972(3) 0.4777(2) 0.64987(12) 0.0309(6) Uani 1 1 d . . . . .
H18A H 0.199206 0.408501 0.663832 0.037 Uiso 1 1 calc R U . . .
H18B H 0.154867 0.517791 0.682419 0.037 Uiso 1 1 calc R U . . .
C19 C -0.1202(4) 0.6362(2) 0.63702(19) 0.0547(9) Uani 1 1 d . . . . .
H19 H -0.104069 0.656187 0.596429 0.066 Uiso 1 1 calc R U . . .
C20 C -0.1708(4) 0.7038(3) 0.6802(3) 0.0766(14) Uani 1 1 d . . . . .
H20 H -0.191285 0.769434 0.668229 0.092 Uiso 1 1 calc R U . . .
C21 C -0.1905(4) 0.6763(4) 0.7384(3) 0.0803(15) Uani 1 1 d . . . . .
H21 H -0.221728 0.723258 0.767207 0.096 Uiso 1 1 calc R U . . .
C22 C -0.1658(5) 0.5818(3) 0.7560(2) 0.0758(13) Uani 1 1 d . . . . .
H22 H -0.181014 0.562604 0.796822 0.091 Uiso 1 1 calc R U . . .
C23 C -0.1187(4) 0.5143(3) 0.71429(17) 0.0565(9) Uani 1 1 d . . . . .
H23 H -0.102516 0.448383 0.726790 0.068 Uiso 1 1 calc R U . . .
C24 C -0.0945(3) 0.5399(2) 0.65491(15) 0.0400(7) Uani 1 1 d . . . . .
C25 C -0.0368(3) 0.4664(2) 0.61038(14) 0.0406(7) Uani 1 1 d . . . . .
H25A H -0.046359 0.399350 0.627461 0.049 Uiso 1 1 calc R U . . .
H25B H -0.092063 0.469134 0.572669 0.049 Uiso 1 1 calc R U . . .
C26 C 0.1578(3) 0.31055(19) 0.55626(11) 0.0293(5) Uani 1 1 d . . . . .
C27 C 0.0393(3) 0.2551(2) 0.54547(11) 0.0331(6) Uani 1 1 d . . . . .
H27 H -0.043242 0.287002 0.532648 0.040 Uiso 1 1 calc R U . . .
C28 C 0.0401(3) 0.1536(2) 0.55322(14) 0.0411(7) Uani 1 1 d . . . . .
H28 H -0.041903 0.116678 0.546036 0.049 Uiso 1 1 calc R U . . .
C29 C 0.1598(4) 0.1063(2) 0.57133(13) 0.0431(7) Uani 1 1 d . . . . .
H29 H 0.160606 0.036796 0.576325 0.052 Uiso 1 1 calc R U . . .
C30 C 0.2783(3) 0.1605(2) 0.58214(13) 0.0416(7) Uani 1 1 d . . . . .
H30 H 0.360954 0.128325 0.594675 0.050 Uiso 1 1 calc R U . . .
C31 C 0.2766(3) 0.2622(2) 0.57466(12) 0.0363(6) Uani 1 1 d . . . . .
H31 H 0.358475 0.299022 0.582332 0.044 Uiso 1 1 calc R U . . .
C32 C 0.1576(3) 0.42123(18) 0.54570(12) 0.0323(6) Uani 1 1 d . . . . .
H32A H 0.253164 0.441406 0.535180 0.039 Uiso 1 1 calc R U . . .
H32B H 0.098625 0.434906 0.510003 0.039 Uiso 1 1 calc R U . . .
N1 N 0.2952(2) 0.68902(15) 0.63248(10) 0.0285(5) Uani 1 1 d . . . . .
N2 N 0.1096(2) 0.48421(15) 0.59567(10) 0.0306(5) Uani 1 1 d . . . . .
O1 O 0.2750(2) 0.76130(15) 0.53010(9) 0.0472(5) Uani 1 1 d . . . . .
O2 O 0.1701(2) 0.84703(14) 0.61779(11) 0.0491(5) Uani 1 1 d . . . . .
O3 O 0.50480(18) 0.62767(13) 0.59356(9) 0.0334(4) Uani 1 1 d . . . . .
S1 S 0.28095(8) 0.79178(5) 0.59215(3) 0.03613(17) Uani 1 1 d . . . . .

loop_
_atom_site_aniso_label
_atom_site_aniso_U_11
_atom_site_aniso_U_22
_atom_site_aniso_U_33
_atom_site_aniso_U_23
_atom_site_aniso_U_13
_atom_site_aniso_U_12
Br1 0.03619(18) 0.0699(2) 0.02878(17) -0.00854(16) 0.00070(12) -0.00308(16)
C1 0.0263(13) 0.0230(11) 0.0294(13) -0.0018(10) -0.0022(10) 0.0008(10)
C2 0.0255(13) 0.0322(13) 0.0377(14) -0.0039(11) -0.0048(11) 0.0025(10)
C3 0.0256(13) 0.0379(14) 0.0364(14) -0.0069(12) 0.0036(11) 0.0022(11)
C4 0.0312(13) 0.0304(12) 0.0298(13) -0.0025(10) -0.0013(11) -0.0030(11)
C5 0.0264(13) 0.0327(13) 0.0322(14) -0.0023(11) -0.0026(11) -0.0021(11)
C6 0.0252(13) 0.0289(12) 0.0311(14) -0.0008(11) 0.0008(11) -0.0009(11)
C7 0.0516(17) 0.0222(12) 0.0309(15) 0.0048(11) 0.0004(14) 0.0006(12)
C8 0.0532(19) 0.0268(13) 0.0399(16) -0.0034(12) 0.0071(14) 0.0003(13)
C9 0.064(2) 0.0284(14) 0.0370(16) -0.0060(12) 0.0027(16) -0.0071(14)
C10 0.060(2) 0.0271(13) 0.0462(17) 0.0038(12) 0.0035(16) -0.0107(14)
C11 0.061(2) 0.0352(14) 0.0427(16) 0.0015(13) 0.0126(15) -0.0078(15)
C12 0.063(2) 0.0299(14) 0.0301(14) 0.0009(12) 0.0067(15) -0.0043(14)
C13 0.066(2) 0.0479(18) 0.072(2) -0.0037(17) 0.004(2) -0.0220(19)
C14 0.0263(13) 0.0264(11) 0.0272(13) -0.0014(10) 0.0003(11) -0.0015(10)
C15 0.0341(14) 0.0241(11) 0.0259(12) -0.0024(10) 0.0015(12) -0.0014(11)
C16 0.0377(16) 0.0337(14) 0.0400(16) 0.0007(13) -0.0031(13) 0.0039(13)
C17 0.0422(18) 0.0554(18) 0.0418(17) -0.0063(15) 0.0140(15) -0.0053(15)
C18 0.0354(15) 0.0273(12) 0.0299(14) -0.0001(11) 0.0027(11) -0.0033(11)
C19 0.0447(19) 0.0462(18) 0.073(2) -0.0032(17) -0.0177(18) 0.0066(15)
C20 0.041(2) 0.0458(19) 0.143(5) -0.023(3) -0.027(3) 0.0174(17)
C21 0.0284(19) 0.090(3) 0.122(4) -0.061(3) 0.015(2) -0.0030(19)
C22 0.064(3) 0.085(3) 0.079(3) -0.034(2) 0.037(2) -0.022(2)
C23 0.055(2) 0.0515(18) 0.063(2) -0.0104(17) 0.0223(18) -0.0130(17)
C24 0.0257(14) 0.0397(16) 0.0546(19) -0.0091(14) 0.0035(13) -0.0054(12)
C25 0.0298(15) 0.0402(15) 0.0517(18) -0.0058(13) 0.0018(13) -0.0064(13)
C26 0.0347(14) 0.0316(12) 0.0215(12) -0.0036(10) 0.0031(11) -0.0059(12)
C27 0.0317(13) 0.0385(14) 0.0290(13) -0.0026(12) 0.0014(11) -0.0036(13)
C28 0.0429(17) 0.0370(15) 0.0434(17) -0.0046(13) 0.0004(14) -0.0144(13)
C29 0.060(2) 0.0318(13) 0.0377(15) -0.0017(12) -0.0014(16) -0.0045(15)
C30 0.0442(17) 0.0397(15) 0.0408(17) -0.0033(13) -0.0025(14) 0.0049(13)
C31 0.0314(13) 0.0387(14) 0.0389(15) -0.0066(12) 0.0005(12) -0.0043(13)
C32 0.0367(15) 0.0330(13) 0.0271(13) -0.0015(10) 0.0006(12) -0.0068(12)
N1 0.0319(12) 0.0247(10) 0.0288(11) 0.0004(9) -0.0037(9) 0.0018(9)
N2 0.0292(11) 0.0304(10) 0.0322(12) -0.0014(10) 0.0024(10) -0.0038(9)
O1 0.0666(14) 0.0426(11) 0.0323(10) 0.0052(9) -0.0171(10) -0.0007(11)
O2 0.0471(13) 0.0385(11) 0.0617(14) 0.0071(10) -0.0070(11) 0.0150(10)
O3 0.0291(10) 0.0335(9) 0.0375(10) -0.0038(9) 0.0039(9) -0.0053(7)
S1 0.0438(4) 0.0298(3) 0.0348(3) 0.0047(3) -0.0083(3) 0.0052(3)

loop_
_atom_type_symbol
_atom_type_description
_atom_type_scat_dispersion_real
_atom_type_scat_dispersion_imag
_atom_type_scat_source
C C 0.0137 0.0067 'International Tables Vol C Tables 4.2.6.8 and 6.1.1.4'
H H 0.0000 0.0000 'International Tables Vol C Tables 4.2.6.8 and 6.1.1.4'
Br Br -0.9338 1.0006 'International Tables Vol C Tables 4.2.6.8 and 6.1.1.4'
N N 0.0241 0.0134 'International Tables Vol C Tables 4.2.6.8 and 6.1.1.4'
O O 0.0389 0.0241 'International Tables Vol C Tables 4.2.6.8 and 6.1.1.4'
S S 0.2925 0.4295 'International Tables Vol C Tables 4.2.6.8 and 6.1.1.4'

loop_
_geom_angle_atom_site_label_1
_geom_angle_atom_site_label_2
_geom_angle_atom_site_label_3
_geom_angle
_geom_angle_site_symmetry_1
_geom_angle_site_symmetry_3
_geom_angle_publ_flag
C2 C1 C6 120.6(2) . . ?
C2 C1 N1 118.4(2) . . ?
C6 C1 N1 120.9(2) . . ?
C1 C2 C3 119.9(2) . . ?
C1 C2 H2 120.0 . . ?
C3 C2 H2 120.0 . . ?
C4 C3 C2 119.1(2) . . ?
C4 C3 H3 120.4 . . ?
C2 C3 H3 120.4 . . ?
C3 C4 C5 121.7(2) . . ?
C3 C4 Br1 119.70(19) . . ?
C5 C4 Br1 118.64(19) . . ?
C4 C5 C6 119.0(2) . . ?
C4 C5 H5 120.5 . . ?
C6 C5 H5 120.5 . . ?
C1 C6 C5 119.6(2) . . ?
C1 C6 H6 120.2 . . ?
C5 C6 H6 120.2 . . ?
C12 C7 C8 120.5(3) . . ?
C12 C7 S1 120.0(2) . . ?
C8 C7 S1 119.3(2) . . ?
C7 C8 C9 118.7(3) . . ?
C7 C8 H8 120.7 . . ?
C9 C8 H8 120.7 . . ?
C10 C9 C8 121.5(3) . . ?
C10 C9 H9 119.3 . . ?
C8 C9 H9 119.3 . . ?
C9 C10 C11 118.7(3) . . ?
C9 C10 C13 120.6(3) . . ?
C11 C10 C13 120.7(3) . . ?
C12 C11 C10 121.3(3) . . ?
C12 C11 H11 119.3 . . ?
C10 C11 H11 119.3 . . ?
C11 C12 C7 119.3(3) . . ?
C11 C12 H12 120.4 . . ?
C7 C12 H12 120.4 . . ?
C10 C13 H13A 109.5 . . ?
C10 C13 H13B 109.5 . . ?
H13A C13 H13B 109.5 . . ?
C10 C13 H13C 109.5 . . ?
H13A C13 H13C 109.5 . . ?
H13B C13 H13C 109.5 . . ?
O3 C14 N1 109.6(2) . . ?
O3 C14 C15 112.1(2) . . ?
N1 C14 C15 110.8(2) . . ?
O3 C14 H14 108.1 . . ?
N1 C14 H14 108.1 . . ?
C15 C14 H14 108.1 . . ?
C16 C15 C18 122.4(2) . . ?
C16 C15 C14 120.7(3) . . ?
C18 C15 C14 116.9(2) . . ?
C15 C16 H16A 120.0 . . ?
C15 C16 H16B 120.0 . . ?
H16A C16 H16B 120.0 . . ?
O3 C17 H17A 109.5 . . ?
O3 C17 H17B 109.5 . . ?
H17A C17 H17B 109.5 . . ?
O3 C17 H17C 109.5 . . ?
H17A C17 H17C 109.5 . . ?
H17B C17 H17C 109.5 . . ?
N2 C18 C15 113.9(2) . . ?
N2 C18 H18A 108.8 . . ?
C15 C18 H18A 108.8 . . ?
N2 C18 H18B 108.8 . . ?
C15 C18 H18B 108.8 . . ?
H18A C18 H18B 107.7 . . ?
C24 C19 C20 118.8(4) . . ?
C24 C19 H19 120.6 . . ?
C20 C19 H19 120.6 . . ?
C21 C20 C19 120.7(4) . . ?
C21 C20 H20 119.6 . . ?
C19 C20 H20 119.6 . . ?
C20 C21 C22 120.5(4) . . ?
C20 C21 H21 119.7 . . ?
C22 C21 H21 119.7 . . ?
C21 C22 C23 119.6(4) . . ?
C21 C22 H22 120.2 . . ?
C23 C22 H22 120.2 . . ?
C24 C23 C22 121.7(4) . . ?
C24 C23 H23 119.1 . . ?
C22 C23 H23 119.1 . . ?
C23 C24 C19 118.6(3) . . ?
C23 C24 C25 121.2(3) . . ?
C19 C24 C25 120.2(3) . . ?
N2 C25 C24 113.0(2) . . ?
N2 C25 H25A 109.0 . . ?
C24 C25 H25A 109.0 . . ?
N2 C25 H25B 109.0 . . ?
C24 C25 H25B 109.0 . . ?
H25A C25 H25B 107.8 . . ?
C31 C26 C27 118.4(2) . . ?
C31 C26 C32 121.0(2) . . ?
C27 C26 C32 120.6(3) . . ?
C26 C27 C28 120.8(3) . . ?
C26 C27 H27 119.6 . . ?
C28 C27 H27 119.6 . . ?
C29 C28 C27 120.1(3) . . ?
C29 C28 H28 119.9 . . ?
C27 C28 H28 119.9 . . ?
C30 C29 C28 119.6(3) . . ?
C30 C29 H29 120.2 . . ?
C28 C29 H29 120.2 . . ?
C29 C30 C31 119.9(3) . . ?
C29 C30 H30 120.0 . . ?
C31 C30 H30 120.0 . . ?
C26 C31 C30 121.1(3) . . ?
C26 C31 H31 119.5 . . ?
C30 C31 H31 119.5 . . ?
N2 C32 C26 117.4(2) . . ?
N2 C32 H32A 108.0 . . ?
C26 C32 H32A 108.0 . . ?
N2 C32 H32B 108.0 . . ?
C26 C32 H32B 108.0 . . ?
H32A C32 H32B 107.2 . . ?
C1 N1 C14 120.0(2) . . ?
C1 N1 S1 115.66(16) . . ?
C14 N1 S1 116.82(17) . . ?
C18 N2 C32 113.3(2) . . ?
C18 N2 C25 111.3(2) . . ?
C32 N2 C25 111.9(2) . . ?
C17 O3 C14 113.4(2) . . ?
O2 S1 O1 120.17(14) . . ?
O2 S1 N1 106.94(12) . . ?
O1 S1 N1 105.89(12) . . ?
O2 S1 C7 107.67(13) . . ?
O1 S1 C7 109.16(14) . . ?
N1 S1 C7 106.20(12) . . ?

loop_
_geom_bond_atom_site_label_1
_geom_bond_atom_site_label_2
_geom_bond_distance
_geom_bond_site_symmetry_2
_geom_bond_publ_flag
Br1 C4 1.896(3) . ?
C1 C2 1.384(4) . ?
C1 C6 1.383(4) . ?
C1 N1 1.440(3) . ?
C2 C3 1.383(4) . ?
C2 H2 0.9500 . ?
C3 C4 1.379(4) . ?
C3 H3 0.9500 . ?
C4 C5 1.381(4) . ?
C5 C6 1.391(4) . ?
C5 H5 0.9500 . ?
C6 H6 0.9500 . ?
C7 C12 1.390(4) . ?
C7 C8 1.392(4) . ?
C7 S1 1.758(3) . ?
C8 C9 1.396(5) . ?
C8 H8 0.9500 . ?
C9 C10 1.375(5) . ?
C9 H9 0.9500 . ?
C10 C11 1.391(4) . ?
C10 C13 1.519(5) . ?
C11 C12 1.380(5) . ?
C11 H11 0.9500 . ?
C12 H12 0.9500 . ?
C13 H13A 0.9800 . ?
C13 H13B 0.9800 . ?
C13 H13C 0.9800 . ?
C14 O3 1.416(3) . ?
C14 N1 1.460(3) . ?
C14 C15 1.520(3) . ?
C14 H14 1.0000 . ?
C15 C16 1.315(4) . ?
C15 C18 1.503(4) . ?
C16 H16A 0.9500 . ?
C16 H16B 0.9500 . ?
C17 O3 1.414(3) . ?
C17 H17A 0.9800 . ?
C17 H17B 0.9800 . ?
C17 H17C 0.9800 . ?
C18 N2 1.469(3) . ?
C18 H18A 0.9900 . ?
C18 H18B 0.9900 . ?
C19 C24 1.389(5) . ?
C19 C20 1.412(6) . ?
C19 H19 0.9500 . ?
C20 C21 1.353(7) . ?
C20 H20 0.9500 . ?
C21 C22 1.362(7) . ?
C21 H21 0.9500 . ?
C22 C23 1.378(5) . ?
C22 H22 0.9500 . ?
C23 C24 1.377(5) . ?
C23 H23 0.9500 . ?
C24 C25 1.508(4) . ?
C25 N2 1.470(4) . ?
C25 H25A 0.9900 . ?
C25 H25B 0.9900 . ?
C26 C31 1.383(4) . ?
C26 C27 1.389(4) . ?
C26 C32 1.521(4) . ?
C27 C28 1.389(4) . ?
C27 H27 0.9500 . ?
C28 C29 1.381(5) . ?
C28 H28 0.9500 . ?
C29 C30 1.381(5) . ?
C29 H29 0.9500 . ?
C30 C31 1.392(4) . ?
C30 H30 0.9500 . ?
C31 H31 0.9500 . ?
C32 N2 1.471(3) . ?
C32 H32A 0.9900 . ?
C32 H32B 0.9900 . ?
N1 S1 1.662(2) . ?
O1 S1 1.433(2) . ?
O2 S1 1.424(2) . ?
